data_1565281
loop_
_publ_author_name
'Madera, Justin'
'Slattery, Megan'
'Arman, Hadi D.'
'Tonzetich, Zachary J.'

_publ_section_title
;
 Suzuki-Miyaura coupling catalyzed by a Ni(II) PNP pincer complex: Scope
 and mechanistic insights
;
_journal_name_full 'Inorganica Chimica Acta'
_journal_page_first 119457
_journal_paper_doi 10.1016/j.ica.2020.119457
_journal_volume 504
_journal_year 2020
_chemical_formula_moiety 'C37 H33 N Ni O P2'
_chemical_formula_sum 'C37 H33 N Ni O P2'
_chemical_formula_weight 628.29
_space_group_crystal_system triclinic
_space_group_IT_number 2
_space_group_name_Hall '-P 1'
_space_group_name_H-M_alt 'P -1'
_atom_sites_solution_hydrogens geom
_atom_sites_solution_primary dual
_cell_angle_alpha 80.8730(10)
_cell_angle_beta 82.6050(10)
_cell_angle_gamma 65.372(2)
_cell_formula_units_Z 2
_cell_length_a 9.1764(2)
_cell_length_b 10.2678(2)
_cell_length_c 17.9622(3)
_cell_measurement_reflns_used 21606
_cell_measurement_temperature 98(2)
_cell_measurement_theta_max 29.4100
_cell_measurement_theta_min 2.5680
_cell_volume 1515.29(6)
_computing_cell_refinement 'CrysAlisPro 1.171.39.28e (Rigaku OD, 2015)'
_computing_data_collection 'CrysAlisPro 1.171.39.28e (Rigaku OD, 2015)'
_computing_data_reduction 'CrysAlisPro 1.171.39.28e (Rigaku OD, 2015)'
_computing_molecular_graphics 'Olex2 (Dolomanov et al., 2009)'
_computing_publication_material 'Olex2 (Dolomanov et al., 2009)'
_computing_structure_refinement 'ShelXL (Sheldrick, 2015)'
_computing_structure_solution 'ShelXT (Sheldrick, 2015)'
_diffrn_ambient_temperature 98(2)
_diffrn_detector 'CCD plate'
_diffrn_measured_fraction_theta_full 1.000
_diffrn_measured_fraction_theta_max 1.000
_diffrn_measurement_details
;
List of Runs (angles in degrees, time in seconds):

  # Type    Start    End  Width  t~exp~   \w     \q     \k     \f   Frames
--------------------------------------------------------------------------
  1  \w    -28.00  94.00   1.00   15.00    --    4.20  72.00-180.00  122
  2  \w    -97.00  25.00   1.00   15.00    --   -7.60 -72.00-150.00  122
  3  \w    -32.00  82.00   1.00   15.00    --   -7.60  38.00 -30.00  114
  4  \w    -97.00  17.00   1.00   15.00    --   -7.60 -38.00  30.00  114
  5  \w    -32.00  82.00   1.00   15.00    --   -7.60  38.00   0.00  114
  6  \w    -37.00  82.00   1.00   15.00    --   -7.60  57.00  60.00  119
  7  \w    -37.00  82.00   1.00   15.00    --   -7.60  57.00-120.00  119
  8  \w    -97.00  22.00   1.00   15.00    --   -7.60 -57.00 -60.00  119
  9  \w    -40.00  82.00   1.00   15.00    --   -7.60  72.00 -60.00  122
 10  \w    -37.00  82.00   1.00   15.00    --   -7.60  57.00 150.00  119
 11  \w    -37.00  21.00   1.00   15.00    --   -7.60  57.00   0.00   58
;
_diffrn_measurement_device 'four-circle diffractometer'
_diffrn_measurement_device_type 'XtaLAB AFC12 (RCD3): Kappa single'
_diffrn_measurement_method '\w scans'
_diffrn_orient_matrix_type 'CrysAlisPro convention (1999,Acta A55,543-557)'
_diffrn_orient_matrix_UB_11 -0.0677354000
_diffrn_orient_matrix_UB_12 0.0102623000
_diffrn_orient_matrix_UB_13 -0.0190391000
_diffrn_orient_matrix_UB_21 -0.0165964000
_diffrn_orient_matrix_UB_22 -0.0503202000
_diffrn_orient_matrix_UB_23 0.0277616000
_diffrn_orient_matrix_UB_31 -0.0490107000
_diffrn_orient_matrix_UB_32 0.0567177000
_diffrn_orient_matrix_UB_33 0.0217766000
_diffrn_radiation_monochromator graphite
_diffrn_radiation_probe x-ray
_diffrn_radiation_type MoK\a
_diffrn_radiation_wavelength 0.71073
_diffrn_reflns_av_R_equivalents 0.0425
_diffrn_reflns_av_unetI/netI 0.0208
_diffrn_reflns_Laue_measured_fraction_full 1.000
_diffrn_reflns_Laue_measured_fraction_max 1.000
_diffrn_reflns_limit_h_max 11
_diffrn_reflns_limit_h_min -11
_diffrn_reflns_limit_k_max 12
_diffrn_reflns_limit_k_min -12
_diffrn_reflns_limit_l_max 21
_diffrn_reflns_limit_l_min -21
_diffrn_reflns_number 53105
_diffrn_reflns_point_group_measured_fraction_full 1.000
_diffrn_reflns_point_group_measured_fraction_max 1.000
_diffrn_reflns_theta_full 25.242
_diffrn_reflns_theta_max 25.496
_diffrn_reflns_theta_min 2.302
_diffrn_source 'fine-focus sealed X-ray tube'
_diffrn_source_type 'Enhance (Mo) X-ray Source'
_exptl_absorpt_coefficient_mu 0.777
_exptl_absorpt_correction_T_max 1.00000
_exptl_absorpt_correction_T_min 0.00225
_exptl_absorpt_correction_type multi-scan
_exptl_absorpt_process_details
;
CrysAlisPro 1.171.39.28e (Rigaku Oxford Diffraction, 2015)
Empirical absorption correction using spherical harmonics,
 implemented in SCALE3 ABSPACK scaling algorithm.
;
_exptl_crystal_colour 'clear brownish yellow'
_exptl_crystal_colour_lustre clear
_exptl_crystal_colour_modifier brownish
_exptl_crystal_colour_primary yellow
_exptl_crystal_density_diffrn 1.377
_exptl_crystal_description block
_exptl_crystal_F_000 656
_exptl_crystal_size_max 0.3
_exptl_crystal_size_mid 0.23
_exptl_crystal_size_min 0.1
_refine_diff_density_max 0.427
_refine_diff_density_min -0.235
_refine_diff_density_rms 0.050
_refine_ls_extinction_coef .
_refine_ls_extinction_method none
_refine_ls_goodness_of_fit_ref 1.078
_refine_ls_hydrogen_treatment constr
_refine_ls_matrix_type full
_refine_ls_number_parameters 380
_refine_ls_number_reflns 5637
_refine_ls_number_restraints 0
_refine_ls_restrained_S_all 1.078
_refine_ls_R_factor_all 0.0330
_refine_ls_R_factor_gt 0.0326
_refine_ls_shift/su_max 0.001
_refine_ls_shift/su_mean 0.000
_refine_ls_structure_factor_coef Fsqd
_refine_ls_weighting_details 'w=1/[\s^2^(Fo^2^)+(0.0341P)^2^+1.5000P] where P=(Fo^2^+2Fc^2^)/3'
_refine_ls_weighting_scheme calc
_refine_ls_wR_factor_gt 0.0775
_refine_ls_wR_factor_ref 0.0777
_reflns_Friedel_coverage 0.000
_reflns_Friedel_fraction_full .
_reflns_Friedel_fraction_max .
_reflns_number_gt 5597
_reflns_number_total 5637
_reflns_threshold_expression 'I > 2\s(I)'
_cod_data_source_file ICA-2020-504-119457.cif
_cod_data_source_block cd1816
_cod_database_code 1565281
_shelx_space_group_comment
;
The symmetry employed for this shelxl refinement is uniquely defined
by the following loop, which should always be used as a source of
symmetry information in preference to the above space-group names.
They are only intended as comments.
;
_shelx_estimated_absorpt_t_max 0.926
_shelx_estimated_absorpt_t_min 0.800
_reflns_odcompleteness_completeness 99.97
_reflns_odcompleteness_iscentric 1
_reflns_odcompleteness_theta 26.32
_olex2_refinement_description
;
1. Fixed Uiso
 At 1.2 times of:
  All C(H) groups, All C(H,H) groups
 At 1.5 times of:
  All C(H,H,H) groups
2.a Secondary CH2 refined with riding coordinates:
 C18(H18A,H18B), C5(H5A,H5B)
2.b Aromatic/amide H refined with riding coordinates:
 C33(H33), C36(H36), C32(H32), C35(H35), C20(H20), C3(H3), C26(H26), C2(H2),
 C24(H24), C27(H27), C13(H13), C7(H7), C15(H15), C11(H11), C30(H30), C10(H10),
 C23(H23), C8(H8), C22(H22), C17(H17), C9(H9), C14(H14), C21(H21), C29(H29),
 C16(H16), C28(H28)
2.c Idealised Me refined as rotating group:
 C37(H37A,H37B,H37C)
;

loop_
_space_group_symop_operation_xyz
'x, y, z'
'-x, -y, -z'

loop_
_atom_site_label
_atom_site_type_symbol
_atom_site_fract_x
_atom_site_fract_y
_atom_site_fract_z
_atom_site_U_iso_or_equiv
_atom_site_adp_type
_atom_site_occupancy
_atom_site_site_symmetry_order
_atom_site_calc_flag
_atom_site_refinement_flags_posn
_atom_site_refinement_flags_adp
_atom_site_refinement_flags_occupancy
_atom_site_disorder_assembly
_atom_site_disorder_group
Ni1 Ni 0.54594(3) 0.54060(2) 0.23570(2) 0.01005(8) Uani 1 1 d . . . . .
P1 P 0.42409(6) 0.76258(5) 0.26068(3) 0.01078(11) Uani 1 1 d . . . . .
P2 P 0.66943(6) 0.30829(5) 0.25680(3) 0.01221(11) Uani 1 1 d . . . . .
O1 O -0.00747(17) 0.59809(16) 0.05779(8) 0.0198(3) Uani 1 1 d . . . . .
N1 N 0.71075(18) 0.53706(16) 0.28987(9) 0.0123(3) Uani 1 1 d . . . . .
C34 C 0.1147(2) 0.5775(2) 0.10187(11) 0.0138(4) Uani 1 1 d . . . . .
C31 C 0.3752(2) 0.54876(19) 0.18166(11) 0.0130(4) Uani 1 1 d . . . . .
C33 C 0.1122(2) 0.54080(19) 0.17956(11) 0.0142(4) Uani 1 1 d . . . . .
H33 H 0.023543 0.525051 0.206299 0.017 Uiso 1 1 calc R . . . .
C36 C 0.3742(2) 0.5835(2) 0.10285(11) 0.0157(4) Uani 1 1 d . . . . .
H36 H 0.463423 0.597537 0.075693 0.019 Uiso 1 1 calc R . . . .
C32 C 0.2414(2) 0.52732(19) 0.21792(11) 0.0134(4) Uani 1 1 d . . . . .
H32 H 0.238392 0.502415 0.271165 0.016 Uiso 1 1 calc R . . . .
C4 C 0.8460(2) 0.4174(2) 0.31160(10) 0.0134(4) Uani 1 1 d . . . . .
C25 C 0.7070(2) 0.1711(2) 0.19547(11) 0.0150(4) Uani 1 1 d . . . . .
C6 C 0.3238(2) 0.92119(19) 0.19490(10) 0.0127(4) Uani 1 1 d . . . . .
C19 C 0.5702(2) 0.25287(19) 0.34260(11) 0.0136(4) Uani 1 1 d . . . . .
C35 C 0.2468(2) 0.5979(2) 0.06340(11) 0.0166(4) Uani 1 1 d . . . . .
H35 H 0.249609 0.621743 0.010075 0.020 Uiso 1 1 calc R . . . .
C12 C 0.2740(2) 0.7716(2) 0.33928(10) 0.0126(4) Uani 1 1 d . . . . .
C1 C 0.7117(2) 0.6516(2) 0.32038(10) 0.0134(4) Uani 1 1 d . . . . .
C20 C 0.6035(3) 0.2671(2) 0.41386(11) 0.0210(4) Uani 1 1 d . . . . .
H20 H 0.684177 0.300207 0.418188 0.025 Uiso 1 1 calc R . . . .
C18 C 0.8686(2) 0.2790(2) 0.28459(11) 0.0168(4) Uani 1 1 d . . . . .
H18A H 0.904986 0.197908 0.325439 0.020 Uiso 1 1 calc R . . . .
H18B H 0.949094 0.257045 0.240924 0.020 Uiso 1 1 calc R . . . .
C3 C 0.9312(2) 0.4563(2) 0.35502(11) 0.0164(4) Uani 1 1 d . . . . .
H3 H 1.029040 0.394533 0.377107 0.020 Uiso 1 1 calc R . . . .
C26 C 0.7905(2) 0.0256(2) 0.22126(11) 0.0178(4) Uani 1 1 d . . . . .
H26 H 0.823351 -0.001838 0.271489 0.021 Uiso 1 1 calc R . . . .
C2 C 0.8456(2) 0.6058(2) 0.36053(11) 0.0163(4) Uani 1 1 d . . . . .
H2 H 0.875011 0.663430 0.386920 0.020 Uiso 1 1 calc R . . . .
C5 C 0.5785(2) 0.7966(2) 0.30098(11) 0.0148(4) Uani 1 1 d . . . . .
H5A H 0.619202 0.857770 0.263743 0.018 Uiso 1 1 calc R . . . .
H5B H 0.532948 0.846219 0.346839 0.018 Uiso 1 1 calc R . . . .
C24 C 0.4499(2) 0.2057(2) 0.33780(11) 0.0170(4) Uani 1 1 d . . . . .
H24 H 0.423814 0.197902 0.289668 0.020 Uiso 1 1 calc R . . . .
C27 C 0.8256(2) -0.0791(2) 0.17326(12) 0.0209(4) Uani 1 1 d . . . . .
H27 H 0.882811 -0.178067 0.190716 0.025 Uiso 1 1 calc R . . . .
C13 C 0.2927(2) 0.6463(2) 0.38817(11) 0.0169(4) Uani 1 1 d . . . . .
H13 H 0.378943 0.557523 0.378266 0.020 Uiso 1 1 calc R . . . .
C7 C 0.3651(3) 1.0393(2) 0.18275(12) 0.0204(4) Uani 1 1 d . . . . .
H7 H 0.450198 1.037686 0.208429 0.025 Uiso 1 1 calc R . . . .
C15 C 0.0598(2) 0.7788(2) 0.46521(11) 0.0221(4) Uani 1 1 d . . . . .
H15 H -0.013152 0.781580 0.508194 0.026 Uiso 1 1 calc R . . . .
C11 C 0.2011(2) 0.9244(2) 0.15537(11) 0.0168(4) Uani 1 1 d . . . . .
H11 H 0.172435 0.844187 0.162461 0.020 Uiso 1 1 calc R . . . .
C30 C 0.6592(2) 0.2101(2) 0.12183(11) 0.0186(4) Uani 1 1 d . . . . .
H30 H 0.602398 0.308892 0.104026 0.022 Uiso 1 1 calc R . . . .
C37 C -0.1404(2) 0.5699(2) 0.09431(12) 0.0209(4) Uani 1 1 d . . . . .
H37A H -0.217177 0.586185 0.057021 0.031 Uiso 1 1 calc GR . . . .
H37B H -0.193219 0.634625 0.133360 0.031 Uiso 1 1 calc GR . . . .
H37C H -0.102307 0.469550 0.117653 0.031 Uiso 1 1 calc GR . . . .
C10 C 0.1203(2) 1.0451(2) 0.10543(11) 0.0195(4) Uani 1 1 d . . . . .
H10 H 0.036719 1.046650 0.078657 0.023 Uiso 1 1 calc R . . . .
C23 C 0.3678(2) 0.1702(2) 0.40259(12) 0.0209(4) Uani 1 1 d . . . . .
H23 H 0.287679 0.136229 0.398644 0.025 Uiso 1 1 calc R . . . .
C8 C 0.2824(3) 1.1600(2) 0.13315(13) 0.0244(5) Uani 1 1 d . . . . .
H8 H 0.309951 1.240870 0.125968 0.029 Uiso 1 1 calc R . . . .
C22 C 0.4022(3) 0.1841(2) 0.47300(12) 0.0238(5) Uani 1 1 d . . . . .
H22 H 0.345753 0.160096 0.517392 0.029 Uiso 1 1 calc R . . . .
C17 C 0.1458(2) 0.9000(2) 0.35424(11) 0.0213(4) Uani 1 1 d . . . . .
H17 H 0.131290 0.986056 0.321432 0.026 Uiso 1 1 calc R . . . .
C9 C 0.1608(2) 1.1623(2) 0.09456(11) 0.0203(4) Uani 1 1 d . . . . .
H9 H 0.105011 1.244379 0.060563 0.024 Uiso 1 1 calc R . . . .
C14 C 0.1865(3) 0.6504(2) 0.45110(11) 0.0197(4) Uani 1 1 d . . . . .
H14 H 0.200907 0.564889 0.484405 0.024 Uiso 1 1 calc R . . . .
C21 C 0.5197(3) 0.2333(3) 0.47816(12) 0.0272(5) Uani 1 1 d . . . . .
H21 H 0.542924 0.243938 0.526331 0.033 Uiso 1 1 calc R . . . .
C29 C 0.6943(3) 0.1047(2) 0.07415(12) 0.0226(5) Uani 1 1 d . . . . .
H29 H 0.661362 0.131470 0.023946 0.027 Uiso 1 1 calc R . . . .
C16 C 0.0389(3) 0.9032(2) 0.41686(12) 0.0275(5) Uani 1 1 d . . . . .
H16 H -0.048841 0.991280 0.426491 0.033 Uiso 1 1 calc R . . . .
C28 C 0.7775(3) -0.0395(2) 0.10019(12) 0.0242(5) Uani 1 1 d . . . . .
H28 H 0.801446 -0.111402 0.067688 0.029 Uiso 1 1 calc R . . . .

loop_
_atom_site_aniso_label
_atom_site_aniso_U_11
_atom_site_aniso_U_22
_atom_site_aniso_U_33
_atom_site_aniso_U_23
_atom_site_aniso_U_13
_atom_site_aniso_U_12
Ni1 0.00926(13) 0.00888(12) 0.01120(13) -0.00073(9) -0.00147(9) -0.00283(9)
P1 0.0108(2) 0.0096(2) 0.0110(2) -0.00033(17) -0.00190(18) -0.00325(18)
P2 0.0122(2) 0.0097(2) 0.0132(2) -0.00112(18) -0.00022(18) -0.00327(18)
O1 0.0192(7) 0.0300(8) 0.0147(7) -0.0002(6) -0.0048(6) -0.0141(6)
N1 0.0108(8) 0.0119(8) 0.0136(8) -0.0005(6) -0.0006(6) -0.0044(6)
C34 0.0146(9) 0.0122(9) 0.0152(9) -0.0030(7) -0.0035(7) -0.0048(7)
C31 0.0143(9) 0.0082(8) 0.0151(9) -0.0024(7) -0.0019(7) -0.0027(7)
C33 0.0160(9) 0.0122(9) 0.0152(9) -0.0015(7) 0.0003(8) -0.0070(8)
C36 0.0147(9) 0.0173(10) 0.0159(10) -0.0033(8) 0.0020(8) -0.0077(8)
C32 0.0167(9) 0.0113(9) 0.0118(9) -0.0004(7) -0.0015(7) -0.0054(7)
C4 0.0088(9) 0.0132(9) 0.0148(9) 0.0019(7) -0.0002(7) -0.0026(7)
C25 0.0152(9) 0.0144(9) 0.0164(10) -0.0041(7) 0.0043(8) -0.0078(8)
C6 0.0136(9) 0.0112(9) 0.0089(9) -0.0003(7) -0.0001(7) -0.0011(7)
C19 0.0129(9) 0.0093(9) 0.0143(9) -0.0005(7) -0.0004(7) -0.0008(7)
C35 0.0201(10) 0.0187(10) 0.0105(9) -0.0003(7) -0.0015(8) -0.0078(8)
C12 0.0113(9) 0.0154(9) 0.0120(9) -0.0032(7) -0.0020(7) -0.0054(7)
C1 0.0136(9) 0.0151(9) 0.0121(9) 0.0001(7) 0.0000(7) -0.0072(8)
C20 0.0244(11) 0.0233(11) 0.0180(10) 0.0012(8) -0.0040(8) -0.0130(9)
C18 0.0122(9) 0.0147(9) 0.0208(10) -0.0009(8) -0.0014(8) -0.0031(8)
C3 0.0102(9) 0.0200(10) 0.0166(10) 0.0033(8) -0.0015(7) -0.0055(8)
C26 0.0180(10) 0.0162(10) 0.0180(10) -0.0011(8) 0.0024(8) -0.0072(8)
C2 0.0155(10) 0.0213(10) 0.0145(9) -0.0017(8) -0.0013(8) -0.0099(8)
C5 0.0142(9) 0.0143(9) 0.0172(10) -0.0008(7) -0.0036(8) -0.0067(8)
C24 0.0179(10) 0.0169(10) 0.0154(10) -0.0042(8) 0.0002(8) -0.0059(8)
C27 0.0204(10) 0.0136(10) 0.0272(11) -0.0038(8) 0.0067(9) -0.0073(8)
C13 0.0184(10) 0.0145(9) 0.0170(10) -0.0013(8) -0.0019(8) -0.0059(8)
C7 0.0211(10) 0.0150(10) 0.0254(11) -0.0008(8) -0.0081(9) -0.0061(8)
C15 0.0184(10) 0.0337(12) 0.0141(10) -0.0043(9) 0.0034(8) -0.0113(9)
C11 0.0171(10) 0.0140(9) 0.0177(10) -0.0009(8) -0.0025(8) -0.0046(8)
C30 0.0213(10) 0.0165(10) 0.0172(10) -0.0024(8) 0.0018(8) -0.0076(8)
C37 0.0188(10) 0.0280(11) 0.0204(10) -0.0023(9) -0.0026(8) -0.0137(9)
C10 0.0168(10) 0.0229(11) 0.0143(10) -0.0007(8) -0.0033(8) -0.0034(8)
C23 0.0178(10) 0.0192(10) 0.0254(11) -0.0029(8) 0.0023(8) -0.0082(8)
C8 0.0267(11) 0.0130(10) 0.0312(12) 0.0031(8) -0.0040(9) -0.0072(9)
C22 0.0263(11) 0.0244(11) 0.0179(10) 0.0009(8) 0.0050(9) -0.0106(9)
C17 0.0213(11) 0.0181(10) 0.0162(10) 0.0013(8) -0.0003(8) -0.0014(8)
C9 0.0204(10) 0.0158(10) 0.0154(10) 0.0035(8) -0.0011(8) 0.0000(8)
C14 0.0252(11) 0.0225(10) 0.0140(10) 0.0000(8) -0.0017(8) -0.0130(9)
C21 0.0363(13) 0.0358(13) 0.0126(10) 0.0008(9) -0.0046(9) -0.0183(11)
C29 0.0289(12) 0.0248(11) 0.0163(10) -0.0050(8) 0.0014(9) -0.0131(9)
C16 0.0204(11) 0.0272(12) 0.0208(11) -0.0017(9) 0.0021(9) 0.0028(9)
C28 0.0317(12) 0.0216(11) 0.0231(11) -0.0107(9) 0.0080(9) -0.0144(9)

loop_
_atom_type_symbol
_atom_type_description
_atom_type_scat_dispersion_real
_atom_type_scat_dispersion_imag
_atom_type_scat_source
C C 0.0033 0.0016 'International Tables Vol C Tables 4.2.6.8 and 6.1.1.4'
H H 0.0000 0.0000 'International Tables Vol C Tables 4.2.6.8 and 6.1.1.4'
N N 0.0061 0.0033 'International Tables Vol C Tables 4.2.6.8 and 6.1.1.4'
P P 0.1023 0.0942 'International Tables Vol C Tables 4.2.6.8 and 6.1.1.4'
O O 0.0106 0.0060 'International Tables Vol C Tables 4.2.6.8 and 6.1.1.4'
Ni Ni 0.3393 1.1124 'International Tables Vol C Tables 4.2.6.8 and 6.1.1.4'

loop_
_geom_angle_atom_site_label_1
_geom_angle_atom_site_label_2
_geom_angle_atom_site_label_3
_geom_angle
_geom_angle_site_symmetry_1
_geom_angle_site_symmetry_3
P2 Ni1 P1 158.24(2) . .
N1 Ni1 P1 84.22(5) . .
N1 Ni1 P2 83.05(5) . .
N1 Ni1 C31 178.55(7) . .
C31 Ni1 P1 94.36(5) . .
C31 Ni1 P2 98.21(5) . .
C6 P1 Ni1 127.06(6) . .
C6 P1 C12 104.47(8) . .
C6 P1 C5 106.29(9) . .
C12 P1 Ni1 108.64(6) . .
C12 P1 C5 104.16(9) . .
C5 P1 Ni1 104.19(6) . .
C25 P2 Ni1 129.69(7) . .
C25 P2 C19 104.05(9) . .
C25 P2 C18 105.68(9) . .
C19 P2 Ni1 106.32(6) . .
C19 P2 C18 104.75(9) . .
C18 P2 Ni1 104.11(6) . .
C34 O1 C37 117.33(15) . .
C4 N1 Ni1 126.48(13) . .
C1 N1 Ni1 126.09(12) . .
C1 N1 C4 107.24(15) . .
O1 C34 C33 124.67(17) . .
O1 C34 C35 115.62(16) . .
C33 C34 C35 119.71(17) . .
C36 C31 Ni1 121.38(14) . .
C32 C31 Ni1 122.54(14) . .
C32 C31 C36 116.01(17) . .
C34 C33 H33 120.5 . .
C34 C33 C32 119.09(18) . .
C32 C33 H33 120.5 . .
C31 C36 H36 119.0 . .
C35 C36 C31 122.01(18) . .
C35 C36 H36 119.0 . .
C31 C32 H32 118.5 . .
C33 C32 C31 123.06(17) . .
C33 C32 H32 118.5 . .
N1 C4 C18 116.21(16) . .
C3 C4 N1 109.25(17) . .
C3 C4 C18 134.54(17) . .
C26 C25 P2 119.83(15) . .
C30 C25 P2 120.52(15) . .
C30 C25 C26 119.60(18) . .
C7 C6 P1 122.44(15) . .
C11 C6 P1 118.70(14) . .
C11 C6 C7 118.85(17) . .
C20 C19 P2 121.10(15) . .
C24 C19 P2 120.09(15) . .
C24 C19 C20 118.62(18) . .
C34 C35 H35 119.9 . .
C36 C35 C34 120.10(18) . .
C36 C35 H35 119.9 . .
C13 C12 P1 118.82(14) . .
C17 C12 P1 122.31(15) . .
C17 C12 C13 118.80(18) . .
N1 C1 C5 116.80(16) . .
C2 C1 N1 109.58(16) . .
C2 C1 C5 133.53(18) . .
C19 C20 H20 119.8 . .
C21 C20 C19 120.4(2) . .
C21 C20 H20 119.8 . .
P2 C18 H18A 110.7 . .
P2 C18 H18B 110.7 . .
C4 C18 P2 105.38(13) . .
C4 C18 H18A 110.7 . .
C4 C18 H18B 110.7 . .
H18A C18 H18B 108.8 . .
C4 C3 H3 126.5 . .
C4 C3 C2 107.07(17) . .
C2 C3 H3 126.5 . .
C25 C26 H26 120.1 . .
C27 C26 C25 119.90(19) . .
C27 C26 H26 120.1 . .
C1 C2 C3 106.86(17) . .
C1 C2 H2 126.6 . .
C3 C2 H2 126.6 . .
P1 C5 H5A 110.4 . .
P1 C5 H5B 110.4 . .
C1 C5 P1 106.52(13) . .
C1 C5 H5A 110.4 . .
C1 C5 H5B 110.4 . .
H5A C5 H5B 108.6 . .
C19 C24 H24 119.7 . .
C23 C24 C19 120.66(19) . .
C23 C24 H24 119.7 . .
C26 C27 H27 119.9 . .
C28 C27 C26 120.15(19) . .
C28 C27 H27 119.9 . .
C12 C13 H13 119.7 . .
C14 C13 C12 120.59(18) . .
C14 C13 H13 119.7 . .
C6 C7 H7 119.8 . .
C6 C7 C8 120.48(19) . .
C8 C7 H7 119.8 . .
C14 C15 H15 120.0 . .
C14 C15 C16 120.07(19) . .
C16 C15 H15 120.0 . .
C6 C11 H11 119.9 . .
C6 C11 C10 120.12(18) . .
C10 C11 H11 119.9 . .
C25 C30 H30 119.9 . .
C25 C30 C29 120.20(19) . .
C29 C30 H30 119.9 . .
O1 C37 H37A 109.5 . .
O1 C37 H37B 109.5 . .
O1 C37 H37C 109.5 . .
H37A C37 H37B 109.5 . .
H37A C37 H37C 109.5 . .
H37B C37 H37C 109.5 . .
C11 C10 H10 119.7 . .
C9 C10 C11 120.54(19) . .
C9 C10 H10 119.7 . .
C24 C23 H23 119.9 . .
C22 C23 C24 120.3(2) . .
C22 C23 H23 119.9 . .
C7 C8 H8 119.9 . .
C9 C8 C7 120.19(19) . .
C9 C8 H8 119.9 . .
C23 C22 H22 120.3 . .
C23 C22 C21 119.4(2) . .
C21 C22 H22 120.3 . .
C12 C17 H17 119.8 . .
C16 C17 C12 120.39(19) . .
C16 C17 H17 119.8 . .
C10 C9 H9 120.1 . .
C8 C9 C10 119.79(18) . .
C8 C9 H9 120.1 . .
C13 C14 H14 120.0 . .
C15 C14 C13 119.92(19) . .
C15 C14 H14 120.0 . .
C20 C21 C22 120.6(2) . .
C20 C21 H21 119.7 . .
C22 C21 H21 119.7 . .
C30 C29 H29 120.1 . .
C28 C29 C30 119.8(2) . .
C28 C29 H29 120.1 . .
C15 C16 C17 120.2(2) . .
C15 C16 H16 119.9 . .
C17 C16 H16 119.9 . .
C27 C28 C29 120.33(19) . .
C27 C28 H28 119.8 . .
C29 C28 H28 119.8 . .

loop_
_geom_bond_atom_site_label_1
_geom_bond_atom_site_label_2
_geom_bond_distance
_geom_bond_site_symmetry_2
Ni1 P1 2.1720(5) .
Ni1 P2 2.1653(5) .
Ni1 N1 1.8860(16) .
Ni1 C31 1.9129(19) .
P1 C6 1.8210(18) .
P1 C12 1.8256(19) .
P1 C5 1.8464(19) .
P2 C25 1.8186(19) .
P2 C19 1.8222(19) .
P2 C18 1.846(2) .
O1 C34 1.381(2) .
O1 C37 1.425(2) .
N1 C4 1.380(2) .
N1 C1 1.377(2) .
C34 C33 1.386(3) .
C34 C35 1.393(3) .
C31 C36 1.404(3) .
C31 C32 1.398(3) .
C33 H33 0.9500 .
C33 C32 1.394(3) .
C36 H36 0.9500 .
C36 C35 1.388(3) .
C32 H32 0.9500 .
C4 C18 1.498(3) .
C4 C3 1.377(3) .
C25 C26 1.397(3) .
C25 C30 1.392(3) .
C6 C7 1.393(3) .
C6 C11 1.393(3) .
C19 C20 1.397(3) .
C19 C24 1.394(3) .
C35 H35 0.9500 .
C12 C13 1.397(3) .
C12 C17 1.390(3) .
C1 C2 1.375(3) .
C1 C5 1.503(3) .
C20 H20 0.9500 .
C20 C21 1.383(3) .
C18 H18A 0.9900 .
C18 H18B 0.9900 .
C3 H3 0.9500 .
C3 C2 1.417(3) .
C26 H26 0.9500 .
C26 C27 1.392(3) .
C2 H2 0.9500 .
C5 H5A 0.9900 .
C5 H5B 0.9900 .
C24 H24 0.9500 .
C24 C23 1.387(3) .
C27 H27 0.9500 .
C27 C28 1.383(3) .
C13 H13 0.9500 .
C13 C14 1.388(3) .
C7 H7 0.9500 .
C7 C8 1.395(3) .
C15 H15 0.9500 .
C15 C14 1.381(3) .
C15 C16 1.382(3) .
C11 H11 0.9500 .
C11 C10 1.394(3) .
C30 H30 0.9500 .
C30 C29 1.393(3) .
C37 H37A 0.9800 .
C37 H37B 0.9800 .
C37 H37C 0.9800 .
C10 H10 0.9500 .
C10 C9 1.380(3) .
C23 H23 0.9500 .
C23 C22 1.385(3) .
C8 H8 0.9500 .
C8 C9 1.377(3) .
C22 H22 0.9500 .
C22 C21 1.386(3) .
C17 H17 0.9500 .
C17 C16 1.389(3) .
C9 H9 0.9500 .
C14 H14 0.9500 .
C21 H21 0.9500 .
C29 H29 0.9500 .
C29 C28 1.387(3) .
C16 H16 0.9500 .
C28 H28 0.9500 .
